data_4084535
loop_
_publ_author_name
'Sunada, Yusuke'
'Soejima, Hiroe'
'Nagashima, Hideo'

_publ_section_title
;
 Disilaferracycle Dicarbonyl Complex Containing Weakly Coordinated
 \h2-(H-Si) Ligands: Application to C--H Functionalization of Indoles and
 Arenes
;
_journal_issue 21
_journal_name_full Organometallics
_journal_page_first 5936
_journal_paper_doi 10.1021/om500794f
_journal_volume 33
_journal_year 2014
_chemical_formula_moiety 'C20 H28 Fe N4 O2 Si2'
_chemical_formula_sum 'C20 H28 Fe N4 O2 Si2'
_chemical_formula_weight 468.48
_space_group_IT_number 43
_symmetry_cell_setting orthorhombic
_symmetry_Int_Tables_number 43
_symmetry_space_group_name_Hall 'F 2 -2d'
_symmetry_space_group_name_H-M 'F d d 2'
_atom_sites_solution_hydrogens geom
_atom_sites_solution_primary direct
_atom_sites_solution_secondary difmap
_cell_angle_alpha 90.0000
_cell_angle_beta 90.0000
_cell_angle_gamma 90.0000
_cell_formula_units_Z 8
_cell_length_a 31.034(9)
_cell_length_b 11.104(3)
_cell_length_c 13.296(4)
_cell_measurement_reflns_used 2970
_cell_measurement_temperature 123
_cell_measurement_theta_max 27.46
_cell_measurement_theta_min 3.10
_cell_volume 4582(2)
_computing_cell_refinement CrystalClear
_computing_data_collection 'CrystalClear (Rigaku Inc., 2008)'
_computing_data_reduction CrystalClear
_computing_molecular_graphics 'CrystalStructure 4.0'
_computing_publication_material 'CrystalStructure 4.0 (Rigaku, 2010)'
_computing_structure_refinement 'SHELXL97 (Sheldrick, 2008)'
_computing_structure_solution 'Il Milione (Burla, et al., 2007)'
_diffrn_ambient_temperature 123
_diffrn_detector_area_resol_mean 7.314
_diffrn_measured_fraction_theta_full 0.996
_diffrn_measured_fraction_theta_max 0.996
_diffrn_measurement_device_type 'Rigaku Saturn70'
_diffrn_measurement_method \w
_diffrn_radiation_type 'Mo K\a'
_diffrn_radiation_wavelength 0.71075
_diffrn_reflns_av_R_equivalents 0.0711
_diffrn_reflns_limit_h_max 40
_diffrn_reflns_limit_h_min -22
_diffrn_reflns_limit_k_max 14
_diffrn_reflns_limit_k_min -14
_diffrn_reflns_limit_l_max 14
_diffrn_reflns_limit_l_min -17
_diffrn_reflns_number 5369
_diffrn_reflns_theta_full 27.46
_diffrn_reflns_theta_max 27.47
_diffrn_standards_number 0
_exptl_absorpt_coefficient_mu 0.785
_exptl_absorpt_correction_T_max 0.924
_exptl_absorpt_correction_T_min 0.725
_exptl_absorpt_correction_type multi-scan
_exptl_absorpt_process_details 'REQAB (Rigaku, 1998)'
_exptl_crystal_colour red
_exptl_crystal_density_diffrn 1.358
_exptl_crystal_density_method 'not measured'
_exptl_crystal_description block
_exptl_crystal_F_000 1968.00
_exptl_crystal_size_max 0.150
_exptl_crystal_size_mid 0.120
_exptl_crystal_size_min 0.100
_refine_diff_density_max 0.400
_refine_diff_density_min -0.300
_refine_ls_abs_structure_details 'Flack, H. D. (1983), Acta Cryst. A39, 876-881.  1079 Friedel Pairs'
_refine_ls_abs_structure_Flack 0.00(3)
_refine_ls_extinction_method none
_refine_ls_goodness_of_fit_ref 1.069
_refine_ls_hydrogen_treatment constr
_refine_ls_number_parameters 132
_refine_ls_number_reflns 2449
_refine_ls_number_restraints 1
_refine_ls_R_factor_gt 0.0521
_refine_ls_shift/su_max 0.001
_refine_ls_structure_factor_coef Fsqd
_refine_ls_weighting_details 'w = 1/[\s^2^(Fo^2^)+(0.0349P)^2^+9.8680P] where P=(Fo^2^+2Fc^2^)/3'
_refine_ls_weighting_scheme calc
_refine_ls_wR_factor_ref 0.1136
_reflns_number_gt 2145
_reflns_number_total 2449
_reflns_threshold_expression F^2^>2.0\s(F^2^)
_cod_data_source_file om500794f_si_002.cif
_cod_data_source_block Fe(Si)2(CO)2(Me-imidazole)2
_cod_depositor_comments 'Adding full bibliography for 4084533--4084535.cif.'
_cod_database_code 4084535

loop_
_symmetry_equiv_pos_site_id
_symmetry_equiv_pos_as_xyz
1 +X,+Y,+Z
2 1/4-X,1/4+Y,1/4+Z
3 1/4+X,1/4-Y,1/4+Z
4 1/2-X,-Y,1/2+Z
5 +X,1/2+Y,1/2+Z
6 1/4-X,3/4+Y,3/4+Z
7 1/4+X,3/4-Y,3/4+Z
8 1/2-X,1/2-Y,+Z
9 1/2+X,+Y,1/2+Z
10 3/4-X,1/4+Y,3/4+Z
11 3/4+X,1/4-Y,3/4+Z
12 -X,-Y,+Z
13 1/2+X,1/2+Y,+Z
14 3/4-X,3/4+Y,1/4+Z
15 3/4+X,3/4-Y,1/4+Z
16 -X,1/2-Y,1/2+Z

loop_
_atom_site_label
_atom_site_type_symbol
_atom_site_fract_x
_atom_site_fract_y
_atom_site_fract_z
_atom_site_U_iso_or_equiv
_atom_site_adp_type
_atom_site_occupancy
_atom_site_symmetry_multiplicity
_atom_site_calc_flag
_atom_site_refinement_flags
Fe1 Fe 0.7500 0.7500 0.57124(6) 0.01804(19) Uani 1.0 8 d .
Si1 Si 0.70621(3) 0.82776(11) 0.69672(8) 0.0198(3) Uani 1.0 16 d .
O1 O 0.69850(10) 0.5368(3) 0.6186(3) 0.0288(7) Uani 1.0 16 d .
N1 N 0.71379(10) 0.8247(4) 0.4593(3) 0.0208(8) Uani 1.0 16 d .
N2 N 0.67069(10) 0.8451(4) 0.3285(3) 0.0252(8) Uani 1.0 16 d .
C1 C 0.71874(12) 0.6212(4) 0.5968(3) 0.0212(9) Uani 1.0 16 d .
C2 C 0.68693(13) 0.7687(4) 0.3982(3) 0.0257(10) Uani 1.0 16 d .
C3 C 0.68805(13) 0.9561(5) 0.3469(4) 0.0272(10) Uani 1.0 16 d .
C4 C 0.71436(13) 0.9429(4) 0.4270(3) 0.0252(10) Uani 1.0 16 d .
C5 C 0.64062(14) 0.8147(5) 0.2486(4) 0.0367(12) Uani 1.0 16 d .
C6 C 0.72997(11) 0.7801(4) 0.8219(4) 0.0203(8) Uani 1.0 16 d .
C7 C 0.71050(13) 0.8071(4) 0.9147(4) 0.0237(9) Uani 1.0 16 d .
C8 C 0.73012(14) 0.7779(4) 1.0049(4) 0.0268(10) Uani 1.0 16 d .
C9 C 0.64780(13) 0.7766(5) 0.6944(4) 0.0300(10) Uani 1.0 16 d .
C10 C 0.70083(15) 0.9968(4) 0.7026(4) 0.0292(10) Uani 1.0 16 d .
H2 H 0.6799 0.6856 0.4026 0.0308 Uiso 1.0 16 calc R
H3 H 0.6826 1.0283 0.3106 0.0326 Uiso 1.0 16 calc R
H4 H 0.7308 1.0056 0.4567 0.0302 Uiso 1.0 16 calc R
H5A H 0.6530 0.8375 0.1835 0.0440 Uiso 1.0 16 calc R
H5B H 0.6135 0.8583 0.2590 0.0440 Uiso 1.0 16 calc R
H5C H 0.6351 0.7278 0.2494 0.0440 Uiso 1.0 16 calc R
H7 H 0.6833 0.8462 0.9155 0.0284 Uiso 1.0 16 calc R
H8 H 0.7163 0.7963 1.0667 0.0321 Uiso 1.0 16 calc R
H9A H 0.6344 0.8018 0.6311 0.0359 Uiso 1.0 16 calc R
H9B H 0.6323 0.8130 0.7510 0.0359 Uiso 1.0 16 calc R
H9C H 0.6466 0.6887 0.7000 0.0359 Uiso 1.0 16 calc R
H10A H 0.6916 1.0274 0.6369 0.0350 Uiso 1.0 16 calc R
H10B H 0.7287 1.0324 0.7203 0.0350 Uiso 1.0 16 calc R
H10C H 0.6794 1.0185 0.7537 0.0350 Uiso 1.0 16 calc R

loop_
_atom_site_aniso_label
_atom_site_aniso_U_11
_atom_site_aniso_U_22
_atom_site_aniso_U_33
_atom_site_aniso_U_12
_atom_site_aniso_U_13
_atom_site_aniso_U_23
Fe1 0.0175(4) 0.0191(4) 0.0176(4) -0.0006(4) 0.0000 0.0000
Si1 0.0164(5) 0.0233(6) 0.0196(6) 0.0029(5) -0.0006(5) -0.0006(5)
O1 0.0310(15) 0.0259(17) 0.0295(17) -0.0080(14) 0.0021(13) 0.0017(14)
N1 0.0217(15) 0.023(2) 0.0174(18) -0.0021(14) -0.0004(14) -0.0011(16)
N2 0.0209(15) 0.036(2) 0.0189(17) 0.0001(15) -0.0021(15) 0.0005(18)
C1 0.024(2) 0.023(3) 0.016(2) 0.0049(17) -0.0022(15) -0.0013(17)
C2 0.026(2) 0.024(3) 0.027(3) -0.0037(18) -0.0075(18) 0.0015(19)
C3 0.032(2) 0.024(3) 0.026(3) -0.0007(19) 0.0034(18) 0.0058(19)
C4 0.028(2) 0.023(3) 0.025(3) -0.0009(18) 0.0014(18) -0.0019(19)
C5 0.032(3) 0.048(4) 0.030(3) -0.010(3) -0.010(2) 0.007(3)
C6 0.0180(17) 0.0203(19) 0.023(2) -0.0012(16) 0.0010(18) -0.000(2)
C7 0.0250(19) 0.019(3) 0.027(3) 0.0001(17) 0.0012(18) 0.0022(19)
C8 0.037(3) 0.022(3) 0.022(3) -0.0015(19) 0.0038(18) 0.0010(19)
C9 0.0176(18) 0.039(3) 0.034(3) 0.0036(18) -0.0009(18) -0.003(3)
C10 0.031(3) 0.031(3) 0.025(3) 0.0067(19) 0.0013(18) 0.001(3)

loop_
_atom_type_symbol
_atom_type_description
_atom_type_scat_dispersion_real
_atom_type_scat_dispersion_imag
_atom_type_scat_source
C C 0.0033 0.0016
;
International Tables for Crystallography
(1992, Vol. C, Tables 4.2.6.8 and 6.1.1.4)
;
H H 0.0000 0.0000
;
International Tables for Crystallography
(1992, Vol. C, Table 6.1.1.4)
;
N N 0.0061 0.0033
;
International Tables for Crystallography
(1992, Vol. C, Tables 4.2.6.8 and 6.1.1.4)
;
Fe Fe 0.3463 0.8444
;
International Tables for Crystallography
(1992, Vol. C, Tables 4.2.6.8 and 6.1.1.4)
;
Si Si 0.0817 0.0704
;
International Tables for Crystallography
(1992, Vol. C, Tables 4.2.6.8 and 6.1.1.4)
;
O O 0.0106 0.0060
;
International Tables for Crystallography
(1992, Vol. C, Tables 4.2.6.8 and 6.1.1.4)
;

loop_
_geom_angle_atom_site_label_1
_geom_angle_atom_site_label_2
_geom_angle_atom_site_label_3
_geom_angle
_geom_angle_publ_flag
_geom_angle_site_symmetry_1
_geom_angle_site_symmetry_3
Si1 Fe1 Si1 87.96(5) yes . 8_665
Si1 Fe1 N1 92.92(10) yes . .
Si1 Fe1 N1 177.13(10) yes . 8_665
Si1 Fe1 C1 80.83(13) yes . .
Si1 Fe1 C1 83.21(13) yes . 8_665
Si1 Fe1 N1 177.13(10) yes 8_665 .
Si1 Fe1 N1 92.92(10) yes 8_665 8_665
Si1 Fe1 C1 83.21(13) yes 8_665 .
Si1 Fe1 C1 80.83(13) yes 8_665 8_665
N1 Fe1 N1 86.34(14) yes . 8_665
N1 Fe1 C1 99.62(16) yes . .
N1 Fe1 C1 96.56(16) yes . 8_665
N1 Fe1 C1 96.56(16) yes 8_665 .
N1 Fe1 C1 99.62(16) yes 8_665 8_665
C1 Fe1 C1 157.76(18) yes . 8_665
Fe1 Si1 C6 107.45(13) yes . .
Fe1 Si1 C9 115.86(16) yes . .
Fe1 Si1 C10 116.90(15) yes . .
C6 Si1 C9 107.56(19) yes . .
C6 Si1 C10 106.02(19) yes . .
C9 Si1 C10 102.3(3) yes . .
Fe1 N1 C2 127.3(3) yes . .
Fe1 N1 C4 127.3(3) yes . .
C2 N1 C4 105.3(4) yes . .
C2 N2 C3 107.1(4) yes . .
C2 N2 C5 126.5(4) yes . .
C3 N2 C5 126.4(4) yes . .
Fe1 C1 O1 176.7(4) yes . .
N1 C2 N2 111.2(4) yes . .
N2 C3 C4 106.4(4) yes . .
N1 C4 C3 109.9(4) yes . .
Si1 C6 C6 118.3(4) yes . 8_665
Si1 C6 C7 122.9(3) yes . .
C6 C6 C7 118.7(4) yes 8_665 .
C6 C7 C8 121.4(4) yes . .
C7 C8 C8 119.9(4) yes . 8_665
N1 C2 H2 124.390 no . .
N2 C2 H2 124.386 no . .
N2 C3 H3 126.804 no . .
C4 C3 H3 126.824 no . .
N1 C4 H4 125.028 no . .
C3 C4 H4 125.046 no . .
N2 C5 H5A 109.484 no . .
N2 C5 H5B 109.465 no . .
N2 C5 H5C 109.473 no . .
H5A C5 H5B 109.468 no . .
H5A C5 H5C 109.466 no . .
H5B C5 H5C 109.471 no . .
C6 C7 H7 119.297 no . .
C8 C7 H7 119.286 no . .
C7 C8 H8 120.044 no . .
C8 C8 H8 120.042 no 8_665 .
Si1 C9 H9A 109.479 no . .
Si1 C9 H9B 109.472 no . .
Si1 C9 H9C 109.481 no . .
H9A C9 H9B 109.469 no . .
H9A C9 H9C 109.466 no . .
H9B C9 H9C 109.461 no . .
Si1 C10 H10A 109.472 no . .
Si1 C10 H10B 109.481 no . .
Si1 C10 H10C 109.477 no . .
H10A C10 H10B 109.464 no . .
H10A C10 H10C 109.455 no . .
H10B C10 H10C 109.478 no . .

loop_
_geom_bond_atom_site_label_1
_geom_bond_atom_site_label_2
_geom_bond_distance
_geom_bond_publ_flag
_geom_bond_site_symmetry_2
Fe1 Si1 2.3186(13) yes .
Fe1 Si1 2.3186(13) yes 8_665
Fe1 N1 2.041(4) yes .
Fe1 N1 2.041(4) yes 8_665
Fe1 C1 1.761(4) yes .
Fe1 C1 1.761(4) yes 8_665
Si1 C6 1.897(5) yes .
Si1 C9 1.900(5) yes .
Si1 C10 1.886(5) yes .
O1 C1 1.165(5) yes .
N1 C2 1.319(6) yes .
N1 C4 1.381(6) yes .
N2 C2 1.354(6) yes .
N2 C3 1.368(6) yes .
N2 C5 1.454(6) yes .
C3 C4 1.350(6) yes .
C6 C6 1.411(5) yes 8_665
C6 C7 1.406(7) yes .
C7 C8 1.382(6) yes .
C8 C8 1.381(7) yes 8_665
C2 H2 0.950 no .
C3 H3 0.950 no .
C4 H4 0.950 no .
C5 H5A 0.980 no .
C5 H5B 0.980 no .
C5 H5C 0.980 no .
C7 H7 0.950 no .
C8 H8 0.950 no .
C9 H9A 0.980 no .
C9 H9B 0.980 no .
C9 H9C 0.980 no .
C10 H10A 0.980 no .
C10 H10B 0.980 no .
C10 H10C 0.980 no .

loop_
_geom_contact_atom_site_label_1
_geom_contact_atom_site_label_2
_geom_contact_distance
_geom_contact_publ_flag
_geom_contact_site_symmetry_2
Fe1 O1 2.925(4) no 8_665
Fe1 C2 3.028(5) no 8_665
Fe1 C4 3.080(5) no 8_665
Fe1 C6 3.407(5) no 8_665
Fe1 C9 3.582(5) no 8_665
Fe1 C10 3.590(5) no 8_665
Si1 O1 3.402(4) no .
Si1 O1 3.476(4) no 8_665
O1 C9 3.253(6) no .
O1 C10 3.339(6) no 8_665
N1 C2 3.351(6) no 8_665
C1 C2 3.260(6) no .
C1 C4 3.149(6) no 8_665
C1 C6 3.492(6) no .
C1 C6 3.563(6) no 8_665
C1 C9 3.083(6) no .
C1 C10 3.151(6) no 8_665
C4 C5 3.591(7) no .
C6 C8 2.804(7) no 8_665
C7 C7 2.760(6) no 8_665
C7 C9 3.533(7) no .
C7 C10 3.533(7) no .
O1 C3 3.182(6) no 5_545
O1 C5 3.506(6) no 5_545
O1 C8 3.393(6) no 5_544
C3 O1 3.182(6) no 5_554
C3 C5 3.388(7) no 2_655
C5 O1 3.506(6) no 5_554
C5 C3 3.388(7) no 6_644
C8 O1 3.393(6) no 5_555
Fe1 H2 3.2053 no .
Fe1 H2 3.2053 no 8_665
Fe1 H4 3.2749 no .
Fe1 H4 3.2749 no 8_665
Si1 H7 3.0023 no .
O1 H2 3.3640 no .
O1 H4 3.1085 no 8_665
O1 H9A 3.5556 no .
O1 H9C 2.5710 no .
O1 H10A 3.4943 no 8_665
O1 H10B 2.7423 no 8_665
N1 H2 3.3862 no 8_665
N1 H3 3.1543 no .
N1 H9A 3.3693 no .
N1 H10A 3.3349 no .
N2 H4 3.0936 no .
C1 H2 2.9382 no .
C1 H4 2.8104 no 8_665
C1 H9A 3.3284 no .
C1 H9C 2.7311 no .
C1 H10A 3.2800 no 8_665
C1 H10B 2.8752 no 8_665
C2 H3 3.1108 no .
C2 H4 3.0627 no .
C2 H5A 3.1371 no .
C2 H5B 3.0994 no .
C2 H5C 2.5908 no .
C2 H9A 3.5185 no .
C3 H2 3.1035 no .
C3 H5A 2.7644 no .
C3 H5B 2.8106 no .
C3 H5C 3.2884 no .
C4 H2 3.0674 no .
C4 H2 3.5931 no 8_665
C4 H10A 3.0285 no .
C5 H2 2.7808 no .
C5 H3 2.8294 no .
C6 H7 3.2806 no 8_665
C6 H8 3.2869 no .
C6 H9B 3.1962 no .
C6 H9C 3.2182 no .
C6 H10B 3.1117 no .
C6 H10C 3.2087 no .
C7 H8 3.2503 no 8_665
C7 H9B 3.2618 no .
C7 H10C 3.3210 no .
C8 H7 3.2455 no 8_665
C9 H7 3.2335 no .
C9 H10A 3.1905 no .
C9 H10C 2.9663 no .
C10 H4 3.4005 no .
C10 H7 3.3329 no .
C10 H9A 3.1375 no .
C10 H9B 3.0177 no .
H2 H4 3.5638 no 8_665
H2 H5A 3.4678 no .
H2 H5B 3.4007 no .
H2 H5C 2.5108 no .
H2 H9A 3.5901 no .
H3 H4 2.4646 no .
H3 H5A 2.8620 no .
H3 H5B 2.9389 no .
H4 H10A 2.6990 no .
H4 H10B 3.5170 no .
H7 H8 2.3227 no .
H7 H9B 2.7258 no .
H7 H9C 3.5456 no .
H7 H10C 2.8820 no .
H8 H8 2.3325 no 8_665
H9A H10A 3.0698 no .
H9A H10C 3.2249 no .
H9B H10A 3.3689 no .
H9B H10C 2.7113 no .
O1 H3 2.6018 no 5_545
O1 H5A 2.7631 no 5_545
O1 H7 3.4630 no 5_544
O1 H8 2.8128 no 5_544
O1 H9B 2.9692 no 6_644
N1 H5C 3.5478 no 2_655
N2 H5C 3.2140 no 2_655
C1 H3 3.2258 no 5_545
C1 H9B 3.4453 no 6_644
C2 H5C 3.4916 no 2_655
C2 H9A 3.2792 no 6_644
C2 H9B 3.4206 no 6_644
C2 H10C 3.3860 no 5_544
C3 H5A 3.3817 no 2_655
C3 H5B 3.1710 no 2_655
C3 H5C 3.0518 no 2_655
C3 H9C 3.4844 no 5_554
C3 H10B 3.0866 no 4_674
C4 H5B 3.2251 no 2_655
C4 H5C 3.2552 no 2_655
C4 H10B 3.2791 no 4_674
C5 H3 3.4025 no 6_644
C5 H8 3.3765 no 1_554
C5 H9A 3.4967 no 6_644
C5 H10A 3.1717 no 6_644
C5 H10C 3.5028 no 5_544
C6 H3 3.4505 no 4_675
C6 H3 3.1616 no 5_545
C6 H4 3.2181 no 4_675
C6 H4 3.5357 no 5_545
C7 H3 3.4997 no 5_545
C7 H4 2.8200 no 4_675
C7 H4 3.4521 no 5_545
C7 H5B 3.4232 no 6_645
C8 H4 2.7666 no 4_675
C8 H4 3.0910 no 5_545
C8 H5A 3.4362 no 1_556
C8 H5B 3.4636 no 6_645
C8 H10A 3.5012 no 5_545
C9 H2 3.0400 no 2_655
C9 H3 3.3410 no 5_545
C9 H5C 3.5714 no 2_655
C9 H7 3.2389 no 6_644
C9 H10C 3.4902 no 6_644
C10 H2 3.4475 no 5_555
C10 H5B 3.4857 no 2_655
C10 H5C 3.3364 no 5_555
H2 C9 3.0400 no 6_644
H2 C10 3.4475 no 5_544
H2 H9A 2.5043 no 6_644
H2 H9B 2.7001 no 6_644
H2 H10B 3.3261 no 5_544
H2 H10C 2.7133 no 5_544
H3 O1 2.6018 no 5_554
H3 C1 3.2258 no 5_554
H3 C5 3.4025 no 2_655
H3 C6 3.4505 no 4_674
H3 C6 3.1616 no 5_554
H3 C7 3.4997 no 5_554
H3 C9 3.3410 no 5_554
H3 H5A 3.1884 no 2_655
H3 H5B 3.1297 no 2_655
H3 H5C 3.3207 no 2_655
H3 H9C 2.5671 no 5_554
H3 H10B 3.0766 no 4_674
H4 C6 3.2181 no 4_674
H4 C6 3.5357 no 5_554
H4 C7 2.8200 no 4_674
H4 C7 3.4521 no 5_554
H4 C8 2.7666 no 4_674
H4 C8 3.0910 no 5_554
H4 H5B 3.2182 no 2_655
H4 H7 3.1798 no 4_674
H4 H8 3.1096 no 4_674
H4 H8 3.5724 no 5_554
H4 H10B 3.4120 no 4_674
H5A O1 2.7631 no 5_554
H5A C3 3.3817 no 6_644
H5A C8 3.4362 no 1_554
H5A H3 3.1884 no 6_644
H5A H5B 3.4824 no 6_644
H5A H8 2.5448 no 1_554
H5B C3 3.1710 no 6_644
H5B C4 3.2251 no 6_644
H5B C7 3.4232 no 2_654
H5B C8 3.4636 no 2_654
H5B C10 3.4857 no 6_644
H5B H3 3.1297 no 6_644
H5B H4 3.2182 no 6_644
H5B H5A 3.4824 no 2_655
H5B H5C 3.4617 no 2_655
H5B H7 3.2607 no 2_654
H5B H8 3.3287 no 2_654
H5B H10A 2.5737 no 6_644
H5C N1 3.5478 no 6_644
H5C N2 3.2140 no 6_644
H5C C2 3.4916 no 6_644
H5C C3 3.0518 no 6_644
H5C C4 3.2552 no 6_644
H5C C9 3.5714 no 6_644
H5C C10 3.3364 no 5_544
H5C H3 3.3207 no 6_644
H5C H5B 3.4617 no 6_644
H5C H8 3.5819 no 1_554
H5C H9A 2.6925 no 6_644
H5C H10A 3.2036 no 5_544
H5C H10A 3.0496 no 6_644
H5C H10C 2.7017 no 5_544
H7 O1 3.4630 no 5_555
H7 C9 3.2389 no 2_655
H7 H4 3.1798 no 4_675
H7 H5B 3.2607 no 6_645
H7 H9A 3.1357 no 2_655
H7 H9B 3.3498 no 2_655
H7 H9C 2.7214 no 2_655
H8 O1 2.8128 no 5_555
H8 C5 3.3765 no 1_556
H8 H4 3.1096 no 4_675
H8 H4 3.5724 no 5_545
H8 H5A 2.5448 no 1_556
H8 H5B 3.3287 no 6_645
H8 H5C 3.5819 no 1_556
H8 H10A 3.5901 no 4_675
H8 H10A 3.2216 no 5_545
H8 H10B 3.2711 no 4_675
H8 H10B 3.5920 no 5_545
H9A C2 3.2792 no 2_655
H9A C5 3.4967 no 2_655
H9A H2 2.5043 no 2_655
H9A H5C 2.6925 no 2_655
H9A H7 3.1357 no 6_644
H9A H9B 3.2084 no 6_644
H9A H10C 2.6321 no 6_644
H9B O1 2.9692 no 2_655
H9B C1 3.4453 no 2_655
H9B C2 3.4206 no 2_655
H9B H2 2.7001 no 2_655
H9B H7 3.3498 no 6_644
H9B H9A 3.2084 no 2_655
H9B H9C 3.1231 no 2_655
H9C C3 3.4844 no 5_545
H9C H3 2.5671 no 5_545
H9C H7 2.7214 no 6_644
H9C H9B 3.1231 no 6_644
H10A C5 3.1717 no 2_655
H10A C8 3.5012 no 5_554
H10A H5B 2.5737 no 2_655
H10A H5C 3.0496 no 2_655
H10A H5C 3.2036 no 5_555
H10A H8 3.5901 no 4_674
H10A H8 3.2216 no 5_554
H10B C3 3.0866 no 4_675
H10B C4 3.2791 no 4_675
H10B H2 3.3261 no 5_555
H10B H3 3.0766 no 4_675
H10B H4 3.4120 no 4_675
H10B H8 3.2711 no 4_674
H10B H8 3.5920 no 5_554
H10C C2 3.3860 no 5_555
H10C C5 3.5028 no 5_555
H10C C9 3.4902 no 2_655
H10C H2 2.7133 no 5_555
H10C H5C 2.7017 no 5_555
H10C H9A 2.6321 no 2_655

loop_
_geom_torsion_atom_site_label_1
_geom_torsion_atom_site_label_2
_geom_torsion_atom_site_label_3
_geom_torsion_atom_site_label_4
_geom_torsion
_geom_torsion_publ_flag
_geom_torsion_site_symmetry_1
_geom_torsion_site_symmetry_3
_geom_torsion_site_symmetry_4
Si1 Fe1 Si1 C6 -1.64(6) no . 8_665 8_665
Si1 Fe1 Si1 C9 -121.89(7) no . 8_665 8_665
Si1 Fe1 Si1 C10 117.29(6) no . 8_665 8_665
Si1 Fe1 Si1 C6 -1.64(6) no 8_665 . .
Si1 Fe1 Si1 C9 -121.89(7) no 8_665 . .
Si1 Fe1 Si1 C10 117.29(6) no 8_665 . .
Si1 Fe1 N1 C2 -105.9(3) no . . .
Si1 Fe1 N1 C4 78.8(3) no . . .
N1 Fe1 Si1 C6 -178.90(11) no . . .
N1 Fe1 Si1 C9 60.84(11) no . . .
N1 Fe1 Si1 C10 -59.97(11) no . . .
C1 Fe1 Si1 C6 81.81(14) no . . .
C1 Fe1 Si1 C9 -38.44(14) no . . .
C1 Fe1 Si1 C10 -159.26(14) no . . .
C1 Fe1 Si1 C6 -82.64(14) no 8_665 . .
C1 Fe1 Si1 C9 157.10(14) no 8_665 . .
C1 Fe1 Si1 C10 36.29(14) no 8_665 . .
Si1 Fe1 N1 C2 -105.9(3) no 8_665 8_665 8_665
Si1 Fe1 N1 C4 78.8(3) no 8_665 8_665 8_665
N1 Fe1 Si1 C6 -178.90(11) no 8_665 8_665 8_665
N1 Fe1 Si1 C9 60.84(11) no 8_665 8_665 8_665
N1 Fe1 Si1 C10 -59.97(11) no 8_665 8_665 8_665
C1 Fe1 Si1 C6 -82.64(14) no . 8_665 8_665
C1 Fe1 Si1 C9 157.10(14) no . 8_665 8_665
C1 Fe1 Si1 C10 36.29(14) no . 8_665 8_665
C1 Fe1 Si1 C6 81.81(14) no 8_665 8_665 8_665
C1 Fe1 Si1 C9 -38.44(14) no 8_665 8_665 8_665
C1 Fe1 Si1 C10 -159.26(14) no 8_665 8_665 8_665
N1 Fe1 N1 C2 71.4(3) no . 8_665 8_665
N1 Fe1 N1 C4 -103.9(3) no . 8_665 8_665
N1 Fe1 N1 C2 71.4(3) no 8_665 . .
N1 Fe1 N1 C4 -103.9(3) no 8_665 . .
C1 Fe1 N1 C2 -24.7(3) no . . .
C1 Fe1 N1 C4 160.0(3) no . . .
C1 Fe1 N1 C2 170.6(3) no 8_665 . .
C1 Fe1 N1 C4 -4.6(3) no 8_665 . .
C1 Fe1 N1 C2 170.6(3) no . 8_665 8_665
C1 Fe1 N1 C4 -4.6(3) no . 8_665 8_665
C1 Fe1 N1 C2 -24.7(3) no 8_665 8_665 8_665
C1 Fe1 N1 C4 160.0(3) no 8_665 8_665 8_665
Fe1 Si1 C6 C6 6.1(3) no . . 8_665
Fe1 Si1 C6 C7 -177.1(3) no . . .
C9 Si1 C6 C6 131.5(3) no . . 8_665
C9 Si1 C6 C7 -51.7(4) no . . .
C10 Si1 C6 C6 -119.6(3) no . . 8_665
C10 Si1 C6 C7 57.2(3) no . . .
Fe1 N1 C2 N2 -175.7(2) no . . .
Fe1 N1 C4 C3 175.9(2) no . . .
C2 N1 C4 C3 -0.3(5) no . . .
C4 N1 C2 N2 0.4(5) no . . .
C2 N2 C3 C4 0.3(5) no . . .
C3 N2 C2 N1 -0.5(5) no . . .
C5 N2 C2 N1 179.2(4) no . . .
C5 N2 C3 C4 -179.4(4) no . . .
N2 C3 C4 N1 -0.0(5) no . . .
Si1 C6 C6 Si1 -8.1(4) no . 8_665 8_665
Si1 C6 C6 C7 175.0(3) no . 8_665 8_665
Si1 C6 C7 C8 -175.6(3) no . . .
C6 C6 C7 C8 1.2(6) no 8_665 . .
C7 C6 C6 Si1 175.0(3) no . 8_665 8_665
C7 C6 C6 C7 -2.0(6) no . 8_665 8_665
C6 C7 C8 C8 0.6(6) no . . 8_665
C7 C8 C8 C7 -1.5(6) no . 8_665 8_665
